data_1519154
loop_
_publ_author_name
'Butler, I. R.'
'Coles, Simon J.'
'Hursthouse, Michael B.'

_publ_section_title
;
 C24H16FeN2O4W
;
_journal_name_full 'Crystal Structure Report Archive'
_journal_page_first 755
_journal_year 1995
_chemical_formula_sum 'C24 H16 Fe N2 O4 W'
_chemical_formula_weight 636.09
_space_group_IT_number 14
_symmetry_cell_setting monoclinic
_symmetry_space_group_name_Hall '-P 2yn'
_symmetry_space_group_name_H-M 'P 1 21/n 1'
_atom_sites_solution_hydrogens geom
_atom_sites_solution_primary direct
_atom_sites_solution_secondary difmap
_cell_angle_alpha 90.00
_cell_angle_beta 113.566(10)
_cell_angle_gamma 90.00
_cell_formula_units_Z 4
_cell_length_a 11.732(3)
_cell_length_b 16.0425(15)
_cell_length_c 12.2877(13)
_cell_measurement_temperature 293(2)
_cell_volume 2119.8(6)
_computing_structure_refinement 'SHELXL-92 (Sheldrick, 1993)'
_computing_structure_solution 'SHELXS-86 (Sheldrick, 1990)'
_diffrn_ambient_temperature 293(2)
_diffrn_radiation_monochromator graphite
_diffrn_radiation_source 'fine-focus sealed tube'
_diffrn_radiation_type MoK\a
_diffrn_radiation_wavelength 0.71069
_diffrn_reflns_av_R_equivalents 0.0549
_diffrn_reflns_av_sigmaI/netI 0.0632
_diffrn_reflns_limit_h_max 12
_diffrn_reflns_limit_h_min -13
_diffrn_reflns_limit_k_max 15
_diffrn_reflns_limit_k_min -18
_diffrn_reflns_limit_l_max 12
_diffrn_reflns_limit_l_min -14
_diffrn_reflns_number 7046
_diffrn_reflns_theta_max 25.03
_diffrn_reflns_theta_min 2.03
_exptl_absorpt_coefficient_mu 6.141
_exptl_crystal_density_diffrn 1.993
_exptl_crystal_F_000 1224
_exptl_crystal_size_max 0.2
_exptl_crystal_size_mid 0.18
_exptl_crystal_size_min 0.11
_refine_diff_density_max 3.068
_refine_diff_density_min -0.958
_refine_diff_density_rms 0.189
_refine_ls_extinction_method none
_refine_ls_goodness_of_fit_all 1.023
_refine_ls_goodness_of_fit_obs 1.106
_refine_ls_matrix_type full
_refine_ls_number_parameters 289
_refine_ls_number_reflns 3210
_refine_ls_number_restraints 0
_refine_ls_restrained_S_all 1.029
_refine_ls_restrained_S_obs 1.106
_refine_ls_R_factor_all 0.0439
_refine_ls_R_factor_obs 0.0354
_refine_ls_shift/esd_max 0.002
_refine_ls_shift/esd_mean 0.000
_refine_ls_structure_factor_coef Fsqd
_refine_ls_weighting_scheme 'calc w=1/[\s^2^(Fo^2^)+(0.0438P)^2^+0.0000P] where P=(Fo^2^+2Fc^2^)/3'
_refine_ls_wR_factor_all 0.0852
_refine_ls_wR_factor_obs 0.0833
_reflns_number_observed 2698
_reflns_number_total 3211
_reflns_observed_criterion >2sigma(I)
_cod_data_source_file eCrystal-755.cif
_cod_data_source_block s92
_cod_depositor_comments
;
Citation :
Butler, I. R. and Coles, Simon J. and Hursthouse, Michael B. (1995) 
University of Southampton, Crystal Structure Report Archive. 

http://ecrystals.chem.soton.ac.uk/755/
;
_cod_original_cell_volume 2119.7(6)
_cod_original_sg_symbol_H-M P2(1)/n
_cod_database_code 1519154

loop_
_symmetry_equiv_pos_as_xyz
'x, y, z'
'-x+1/2, y+1/2, -z+1/2'
'-x, -y, -z'
'x-1/2, -y-1/2, z-1/2'

loop_
_atom_site_aniso_label
_atom_site_aniso_U_11
_atom_site_aniso_U_22
_atom_site_aniso_U_33
_atom_site_aniso_U_23
_atom_site_aniso_U_13
_atom_site_aniso_U_12
W1 0.0176(2) 0.0163(2) 0.0249(2) -0.00234(11) 0.00900(12) -0.00223(10)
Fe1 0.0269(6) 0.0372(6) 0.0264(6) 0.0011(4) 0.0147(5) -0.0009(4)
N1 0.015(3) 0.016(3) 0.031(4) -0.005(2) 0.011(3) -0.000(2)
N2 0.022(3) 0.023(3) 0.022(3) 0.002(2) 0.007(2) 0.000(2)
O1 0.025(3) 0.035(3) 0.064(4) -0.013(2) 0.024(3) -0.006(2)
O2 0.047(3) 0.020(3) 0.046(3) -0.000(2) 0.019(3) -0.013(2)
O3 0.024(3) 0.043(3) 0.072(4) -0.013(3) 0.025(3) 0.003(2)
O4 0.043(3) 0.049(3) 0.025(3) -0.012(2) 0.009(3) -0.012(3)
C1 0.051(5) 0.040(5) 0.038(5) -0.018(4) 0.024(4) -0.015(4)
C2 0.040(5) 0.057(6) 0.028(4) -0.003(4) 0.008(4) 0.008(4)
C3 0.057(6) 0.060(6) 0.029(5) 0.002(4) 0.023(4) -0.007(5)
C4 0.049(5) 0.079(7) 0.041(5) 0.001(5) 0.037(5) 0.004(5)
C5 0.038(5) 0.079(7) 0.038(5) 0.002(5) 0.020(4) 0.011(4)
C6 0.033(4) 0.028(4) 0.038(5) -0.002(3) 0.017(4) 0.001(3)
C7 0.046(5) 0.035(5) 0.041(5) 0.009(4) 0.023(4) -0.005(4)
C8 0.025(4) 0.047(5) 0.044(5) -0.003(4) 0.016(4) -0.011(4)
C9 0.026(4) 0.032(4) 0.026(4) 0.001(3) 0.011(3) -0.004(3)
C10 0.028(4) 0.025(4) 0.023(4) -0.003(3) 0.014(3) -0.000(3)
C11 0.028(4) 0.009(3) 0.022(4) -0.004(3) 0.018(3) 0.000(3)
C12 0.031(4) 0.040(4) 0.017(4) -0.002(3) 0.010(3) -0.000(3)
C13 0.023(4) 0.047(5) 0.029(4) -0.017(4) 0.012(3) -0.013(3)
C14 0.022(4) 0.019(4) 0.037(5) -0.002(3) 0.012(3) -0.006(3)
C15 0.018(3) 0.011(3) 0.034(4) -0.002(3) 0.012(3) 0.003(3)
C16 0.019(4) 0.018(4) 0.041(5) -0.005(3) 0.016(3) -0.000(3)
C17 0.027(4) 0.018(4) 0.039(5) 0.005(3) 0.006(3) -0.001(3)
C18 0.027(4) 0.032(5) 0.072(7) 0.024(4) 0.015(4) -0.001(3)
C19 0.040(5) 0.035(4) 0.037(5) 0.019(4) 0.011(4) 0.003(4)
C20 0.031(4) 0.031(4) 0.049(6) 0.012(4) 0.009(4) 0.004(3)
C21 0.024(4) 0.015(4) 0.037(4) -0.009(3) 0.015(3) -0.012(3)
C22 0.021(4) 0.029(4) 0.028(4) -0.009(3) 0.009(3) -0.002(3)
C23 0.034(4) 0.015(4) 0.039(5) -0.010(3) 0.013(3) -0.006(3)
C24 0.023(4) 0.027(4) 0.026(4) 0.002(3) 0.009(3) -0.004(3)

loop_
_atom_site_label
_atom_site_type_symbol
_atom_site_fract_x
_atom_site_fract_y
_atom_site_fract_z
_atom_site_U_iso_or_equiv
_atom_site_thermal_displace_type
_atom_site_occupancy
_atom_site_calc_flag
_atom_site_refinement_flags
_atom_site_disorder_group
W1 W 0.15177(2) 0.87274(2) 0.89096(2) 0.01942(12) Uani 1 d . .
Fe1 Fe 0.21410(9) 0.85290(6) 1.35616(9) 0.0289(3) Uani 1 d . .
N1 N 0.2791(5) 0.9396(3) 1.0595(5) 0.0202(13) Uani 1 d . .
N2 N 0.2029(5) 0.9955(3) 0.8361(5) 0.0228(13) Uani 1 d . .
O1 O 0.3882(4) 0.7865(3) 0.8748(5) 0.0389(14) Uani 1 d . .
O2 O 0.1197(5) 0.6979(3) 0.9889(5) 0.0373(13) Uani 1 d . .
O3 O -0.1110(5) 0.9238(3) 0.8909(5) 0.0447(15) Uani 1 d . .
O4 O -0.0088(5) 0.8085(3) 0.6358(4) 0.0405(13) Uani 1 d . .
C1 C 0.3029(7) 0.9558(5) 1.4509(7) 0.041(2) Uani 1 d . .
H1 H 0.3456(7) 0.9967(5) 1.4286(7) 0.050 Uiso 1 calc R .
C2 C 0.3547(8) 0.8801(5) 1.5142(7) 0.043(2) Uani 1 d . .
H2 H 0.4364(8) 0.8618(5) 1.5386(7) 0.052 Uiso 1 calc R .
C3 C 0.2574(8) 0.8393(6) 1.5320(7) 0.047(2) Uani 1 d . .
H3 H 0.2648(8) 0.7892(6) 1.5723(7) 0.056 Uiso 1 calc R .
C4 C 0.1477(9) 0.8858(5) 1.4796(8) 0.051(2) Uani 1 d . .
H4 H 0.0705(9) 0.8719(5) 1.4790(8) 0.061 Uiso 1 calc R .
C5 C 0.1748(8) 0.9563(6) 1.4288(8) 0.050(2) Uani 1 d . .
H5 H 0.1180(8) 0.9973(6) 1.3871(8) 0.060 Uiso 1 calc R .
C6 C 0.2828(7) 0.7727(4) 1.2681(6) 0.032(2) Uani 1 d . .
H6 H 0.3634(7) 0.7517(4) 1.2966(6) 0.039 Uiso 1 calc R .
C7 C 0.1801(7) 0.7361(5) 1.2822(7) 0.039(2) Uani 1 d . .
H7 H 0.1809(7) 0.6861(5) 1.3209(7) 0.047 Uiso 1 calc R .
C8 C 0.0744(7) 0.7892(4) 1.2266(7) 0.038(2) Uani 1 d . .
H8 H -0.0049(7) 0.7802(4) 1.2241(7) 0.046 Uiso 1 calc R .
C9 C 0.1111(7) 0.8570(4) 1.1766(6) 0.028(2) Uani 1 d . .
H9 H 0.0601(7) 0.9005(4) 1.1344(6) 0.033 Uiso 1 calc R .
C10 C 0.2401(6) 0.8481(4) 1.2017(6) 0.024(2) Uani 1 d . .
C11 C 0.3173(6) 0.9078(4) 1.1692(6) 0.0170(14) Uani 1 d . .
C12 C 0.4333(6) 0.9334(4) 1.2590(6) 0.029(2) Uani 1 d . .
H12 H 0.4645(6) 0.9065(4) 1.3321(6) 0.035 Uiso 1 calc R .
C13 C 0.4990(6) 0.9975(4) 1.2379(6) 0.032(2) Uani 1 d . .
H13 H 0.5751(6) 1.0142(4) 1.2957(6) 0.039 Uiso 1 calc R .
C14 C 0.4500(6) 1.0369(4) 1.1288(6) 0.026(2) Uani 1 d . .
H14 H 0.4891(6) 1.0835(4) 1.1146(6) 0.031 Uiso 1 calc R .
C15 C 0.3416(6) 1.0062(4) 1.0405(6) 0.0203(15) Uani 1 d . .
C16 C 0.2910(6) 1.0417(4) 0.9207(6) 0.025(2) Uani 1 d . .
C17 C 0.3338(6) 1.1154(4) 0.8914(7) 0.030(2) Uani 1 d . .
H17 H 0.3925(6) 1.1474(4) 0.9504(7) 0.036 Uiso 1 calc R .
C18 C 0.2893(7) 1.1412(5) 0.7752(8) 0.045(2) Uani 1 d . .
H18 H 0.3183(7) 1.1904(5) 0.7553(8) 0.054 Uiso 1 calc R .
C19 C 0.2014(7) 1.0936(5) 0.6881(7) 0.038(2) Uani 1 d . .
H19 H 0.1707(7) 1.1099(5) 0.6088(7) 0.046 Uiso 1 calc R .
C20 C 0.1603(7) 1.0213(4) 0.7217(7) 0.039(2) Uani 1 d . .
H20 H 0.1011(7) 0.9890(4) 0.6635(7) 0.047 Uiso 1 calc R .
C21 C 0.3047(6) 0.8214(4) 0.8808(6) 0.025(2) Uani 1 d . .
C22 C 0.1302(6) 0.7638(5) 0.9550(6) 0.026(2) Uani 1 d . .
C23 C -0.0140(7) 0.9102(4) 0.8939(6) 0.030(2) Uani 1 d . .
C24 C 0.0517(6) 0.8310(4) 0.7309(6) 0.025(2) Uani 1 d . .

loop_
_atom_type_symbol
_atom_type_description
_atom_type_scat_dispersion_real
_atom_type_scat_dispersion_imag
_atom_type_scat_source
C C 0.0033 0.0016 'International Tables Vol C Tables 4.2.6.8 and 6.1.1.4'
H H 0.0000 0.0000 'International Tables Vol C Tables 4.2.6.8 and 6.1.1.4'
O O 0.0106 0.0060 'International Tables Vol C Tables 4.2.6.8 and 6.1.1.4'
N N 0.0061 0.0033 'International Tables Vol C Tables 4.2.6.8 and 6.1.1.4'
Fe Fe 0.3463 0.8444 'International Tables Vol C Tables 4.2.6.8 and 6.1.1.4'
W W -0.8490 6.8722 'International Tables Vol C Tables 4.2.6.8 and 6.1.1.4'

loop_
_geom_angle_atom_site_label_1
_geom_angle_atom_site_label_2
_geom_angle_atom_site_label_3
_geom_angle
_geom_angle_site_symmetry_1
_geom_angle_site_symmetry_3
C24 W1 C22 88.7(3) . .
C24 W1 C21 89.4(3) . .
C22 W1 C21 85.6(3) . .
C24 W1 C23 85.8(3) . .
C22 W1 C23 88.8(3) . .
C21 W1 C23 172.6(2) . .
C24 W1 N2 97.1(2) . .
C22 W1 N2 172.3(2) . .
C21 W1 N2 89.3(2) . .
C23 W1 N2 96.7(2) . .
C24 W1 N1 169.6(2) . .
C22 W1 N1 101.3(2) . .
C21 W1 N1 88.4(2) . .
C23 W1 N1 97.4(2) . .
N2 W1 N1 72.7(2) . .
C3 Fe1 C5 67.7(4) . .
C3 Fe1 C2 40.6(3) . .
C5 Fe1 C2 69.1(3) . .
C3 Fe1 C4 40.4(4) . .
C5 Fe1 C4 40.1(3) . .
C2 Fe1 C4 68.7(4) . .
C3 Fe1 C10 157.2(3) . .
C5 Fe1 C10 125.9(3) . .
C2 Fe1 C10 122.1(3) . .
C4 Fe1 C10 161.5(3) . .
C3 Fe1 C6 120.9(3) . .
C5 Fe1 C6 163.4(3) . .
C2 Fe1 C6 107.5(3) . .
C4 Fe1 C6 155.4(3) . .
C10 Fe1 C6 41.1(3) . .
C3 Fe1 C8 124.0(3) . .
C5 Fe1 C8 120.0(3) . .
C2 Fe1 C8 160.8(3) . .
C4 Fe1 C8 106.5(4) . .
C10 Fe1 C8 68.2(3) . .
C6 Fe1 C8 68.6(3) . .
C3 Fe1 C9 160.2(3) . .
C5 Fe1 C9 108.0(3) . .
C2 Fe1 C9 157.9(3) . .
C4 Fe1 C9 123.9(3) . .
C10 Fe1 C9 40.8(3) . .
C6 Fe1 C9 68.8(3) . .
C8 Fe1 C9 40.0(3) . .
C3 Fe1 C1 68.1(3) . .
C5 Fe1 C1 40.7(3) . .
C2 Fe1 C1 41.3(3) . .
C4 Fe1 C1 68.1(4) . .
C10 Fe1 C1 109.1(3) . .
C6 Fe1 C1 126.1(3) . .
C8 Fe1 C1 155.9(3) . .
C9 Fe1 C1 122.2(3) . .
C3 Fe1 C7 107.2(3) . .
C5 Fe1 C7 155.1(3) . .
C2 Fe1 C7 124.1(3) . .
C4 Fe1 C7 120.2(3) . .
C10 Fe1 C7 68.2(3) . .
C6 Fe1 C7 40.4(3) . .
C8 Fe1 C7 41.0(3) . .
C9 Fe1 C7 68.0(3) . .
C1 Fe1 C7 162.3(3) . .
C11 N1 C15 118.9(5) . .
C11 N1 W1 124.7(4) . .
C15 N1 W1 114.4(4) . .
C16 N2 C20 118.7(6) . .
C16 N2 W1 117.6(4) . .
C20 N2 W1 123.3(4) . .
C5 C1 C2 107.1(8) . .
C5 C1 Fe1 68.7(5) . .
C2 C1 Fe1 68.7(4) . .
C3 C2 C1 106.5(7) . .
C3 C2 Fe1 69.4(5) . .
C1 C2 Fe1 70.0(4) . .
C4 C3 C2 109.6(8) . .
C4 C3 Fe1 70.1(5) . .
C2 C3 Fe1 70.0(5) . .
C5 C4 C3 107.8(8) . .
C5 C4 Fe1 69.6(5) . .
C3 C4 Fe1 69.4(5) . .
C4 C5 C1 109.0(8) . .
C4 C5 Fe1 70.4(5) . .
C1 C5 Fe1 70.6(5) . .
C7 C6 C10 107.5(6) . .
C7 C6 Fe1 70.1(4) . .
C10 C6 Fe1 69.4(4) . .
C6 C7 C8 108.2(6) . .
C6 C7 Fe1 69.5(4) . .
C8 C7 Fe1 69.2(4) . .
C9 C8 C7 108.2(7) . .
C9 C8 Fe1 70.2(4) . .
C7 C8 Fe1 69.8(4) . .
C8 C9 C10 108.3(6) . .
C8 C9 Fe1 69.8(4) . .
C10 C9 Fe1 69.3(4) . .
C9 C10 C6 107.9(6) . .
C9 C10 C11 126.1(6) . .
C6 C10 C11 126.0(6) . .
C9 C10 Fe1 69.9(4) . .
C6 C10 Fe1 69.5(4) . .
C11 C10 Fe1 124.2(4) . .
N1 C11 C12 119.9(6) . .
N1 C11 C10 121.6(5) . .
C12 C11 C10 118.4(6) . .
C13 C12 C11 120.3(7) . .
C12 C13 C14 118.6(6) . .
C13 C14 C15 119.5(6) . .
N1 C15 C14 121.9(6) . .
N1 C15 C16 116.5(5) . .
C14 C15 C16 121.6(6) . .
N2 C16 C17 120.7(7) . .
N2 C16 C15 115.8(6) . .
C17 C16 C15 123.3(6) . .
C18 C17 C16 120.0(7) . .
C17 C18 C19 119.7(7) . .
C18 C19 C20 118.2(7) . .
N2 C20 C19 122.6(7) . .
O1 C21 W1 175.0(5) . .
O2 C22 W1 176.6(6) . .
O3 C23 W1 173.4(6) . .
O4 C24 W1 178.1(6) . .

loop_
_geom_bond_atom_site_label_1
_geom_bond_atom_site_label_2
_geom_bond_distance
_geom_bond_site_symmetry_2
W1 C24 1.962(7) .
W1 C22 1.974(8) .
W1 C21 2.023(7) .
W1 C23 2.050(8) .
W1 N2 2.239(5) .
W1 N1 2.280(5) .
Fe1 C3 2.024(8) .
Fe1 C5 2.023(9) .
Fe1 C2 2.031(8) .
Fe1 C4 2.033(8) .
Fe1 C10 2.041(7) .
Fe1 C6 2.043(7) .
Fe1 C8 2.044(7) .
Fe1 C9 2.049(7) .
Fe1 C1 2.049(7) .
Fe1 C7 2.051(8) .
N1 C11 1.340(8) .
N1 C15 1.368(8) .
N2 C16 1.357(8) .
N2 C20 1.355(9) .
O1 C21 1.157(8) .
O2 C22 1.160(8) .
O3 C23 1.145(9) .
O4 C24 1.156(8) .
C1 C5 1.417(11) .
C1 C2 1.439(11) .
C2 C3 1.406(12) .
C3 C4 1.402(12) .
C4 C5 1.389(12) .
C6 C7 1.412(10) .
C6 C10 1.433(9) .
C7 C8 1.433(10) .
C8 C9 1.399(10) .
C9 C10 1.426(10) .
C10 C11 1.477(9) .
C11 C12 1.428(9) .
C12 C13 1.371(10) .
C13 C14 1.381(10) .
C14 C15 1.390(9) .
C15 C16 1.465(9) .
C16 C17 1.387(9) .
C17 C18 1.373(11) .
C18 C19 1.381(12) .
C19 C20 1.382(10) .
